data_7049163
loop_
_publ_author_name
'Kar, Sourav'
'Bairagi, Subhash'
'Saha, Koushik'
'Raghavendra, Beesam'
'Ghosh, Sundargopal'

_publ_section_title
;
 Chalcogen stabilized trimetallic clusters: synthesis, structures, and
 bonding of [(Cp*M)<sub>3</sub>(E)<sub>6+m</sub>(BH)<sub>n</sub>] (M = Nb
 or Ta; E = S or Se; m = 0 or 1 or 2; n = 0 or 1).
;
_journal_issue 13
_journal_name_full 'Dalton transactions (Cambridge, England : 2003)'
_journal_page_first 4203
_journal_page_last 4210
_journal_paper_doi 10.1039/c8dt05061a
_journal_volume 48
_journal_year 2019
_chemical_formula_moiety '(C30 H45 B Nb3 S7) + 0.5(CH2Cl2)'
_chemical_formula_sum 'C30.5 H46 B Cl Nb3 S7'
_chemical_formula_weight 962.08
_space_group_crystal_system orthorhombic
_space_group_IT_number 36
_space_group_name_Hall 'C 2c -2'
_space_group_name_H-M_alt 'C m c 21'
_symmetry_space_group_name_Hall 'C 2c -2'
_symmetry_space_group_name_H-M 'C m c 21'
_atom_sites_solution_hydrogens geom
_audit_creation_method SHELXL-2017/1
_audit_update_record
;
2019-02-05 deposited with the CCDC.    2019-02-21 downloaded from the CCDC.
;
_cell_angle_alpha 90
_cell_angle_beta 90
_cell_angle_gamma 90
_cell_formula_units_Z 4
_cell_length_a 15.7274(5)
_cell_length_b 16.7472(5)
_cell_length_c 15.8653(4)
_cell_measurement_reflns_used 6788
_cell_measurement_temperature 296(2)
_cell_measurement_theta_max 24.8
_cell_measurement_theta_min 2.8
_cell_volume 4178.8(2)
_computing_cell_refinement 'APEX3/SAINT (Bruker, 2016)'
_computing_data_collection 'APEX3(Bruker, 2016)'
_computing_data_reduction 'SAINT/XPREP (Bruker, 2016)'
_computing_molecular_graphics 'ORTEP3 (Farrugia, 1997) and Mercury (Bruno et al., 2002)'
_computing_publication_material 'SHELXL-2017/1 (Sheldrick, 2017)'
_computing_structure_refinement 'SHELXL-2017/1 (Sheldrick, 2017)'
_computing_structure_solution 'SHELXT 2014/5 (Sheldrick, 2014)'
_diffrn_ambient_temperature 296(2)
_diffrn_measured_fraction_theta_full 0.999
_diffrn_measured_fraction_theta_max 0.999
_diffrn_measurement_device_type 'Bruker Apex3 CMOS Diffractometer'
_diffrn_measurement_method '\w and \f scan'
_diffrn_radiation_type MoK\a
_diffrn_radiation_wavelength 0.71073
_diffrn_reflns_av_R_equivalents 0.0352
_diffrn_reflns_av_unetI/netI 0.0378
_diffrn_reflns_Laue_measured_fraction_full 0.999
_diffrn_reflns_Laue_measured_fraction_max 0.999
_diffrn_reflns_limit_h_max 19
_diffrn_reflns_limit_h_min -19
_diffrn_reflns_limit_k_max 21
_diffrn_reflns_limit_k_min -16
_diffrn_reflns_limit_l_max 17
_diffrn_reflns_limit_l_min -20
_diffrn_reflns_number 17535
_diffrn_reflns_point_group_measured_fraction_full 0.978
_diffrn_reflns_point_group_measured_fraction_max 0.965
_diffrn_reflns_theta_full 25.242
_diffrn_reflns_theta_max 26.771
_diffrn_reflns_theta_min 1.776
_diffrn_source 'Sealed tube'
_exptl_absorpt_coefficient_mu 1.242
_exptl_absorpt_correction_T_max 0.75
_exptl_absorpt_correction_T_min 0.62
_exptl_absorpt_correction_type multi-scan
_exptl_absorpt_process_details 'SADABS (Bruker, 2006)'
_exptl_crystal_colour orange
_exptl_crystal_density_diffrn 1.529
_exptl_crystal_description block
_exptl_crystal_F_000 1944
_exptl_crystal_size_max 0.250
_exptl_crystal_size_mid 0.220
_exptl_crystal_size_min 0.160
_refine_diff_density_max 0.862
_refine_diff_density_min -0.422
_refine_diff_density_rms 0.103
_refine_ls_abs_structure_details
;
 Flack x determined using 1772 quotients [(I+)-(I-)]/[(I+)+(I-)]
 (Parsons, Flack and Wagner, Acta Cryst. B69 (2013) 249-259).
;
_refine_ls_abs_structure_Flack -0.04(2)
_refine_ls_extinction_method none
_refine_ls_goodness_of_fit_ref 1.076
_refine_ls_hydrogen_treatment constr
_refine_ls_matrix_type full
_refine_ls_number_parameters 254
_refine_ls_number_reflns 4459
_refine_ls_number_restraints 136
_refine_ls_restrained_S_all 1.074
_refine_ls_R_factor_all 0.0341
_refine_ls_R_factor_gt 0.0302
_refine_ls_shift/su_max 0.001
_refine_ls_shift/su_mean 0.000
_refine_ls_structure_factor_coef Fsqd
_refine_ls_weighting_details 'w=1/[\s^2^(Fo^2^)+(0.0516P)^2^] where P=(Fo^2^+2Fc^2^)/3'
_refine_ls_weighting_scheme calc
_refine_ls_wR_factor_gt 0.0843
_refine_ls_wR_factor_ref 0.0865
_reflns_Friedel_coverage 0.862
_reflns_Friedel_fraction_full 0.956
_reflns_Friedel_fraction_max 0.928
_reflns_number_gt 4151
_reflns_number_total 4459
_reflns_threshold_expression 'I > 2\s(I)'
_cod_data_source_file c8dt05061a2.cif
_cod_data_source_block NBSH
_cod_depositor_comments 'Adding full bibliography for 7049161--7049163.cif.'
_cod_original_formula_sum 'C30.50 H46 B Cl Nb3 S7'
_cod_database_code 7049163
_shelx_shelxl_version_number 2017/1
_shelx_space_group_comment
;
The symmetry employed for this shelxl refinement is uniquely defined
by the following loop, which should always be used as a source of
symmetry information in preference to the above space-group names.
They are only intended as comments.
;
_shelx_estimated_absorpt_t_min 0.746
_shelx_estimated_absorpt_t_max 0.826

loop_
_space_group_symop_operation_xyz
'x, y, z'
'-x, -y, z+1/2'
'x, -y, z+1/2'
'-x, y, z'
'x+1/2, y+1/2, z'
'-x+1/2, -y+1/2, z+1/2'
'x+1/2, -y+1/2, z+1/2'
'-x+1/2, y+1/2, z'

loop_
_atom_site_label
_atom_site_type_symbol
_atom_site_fract_x
_atom_site_fract_y
_atom_site_fract_z
_atom_site_U_iso_or_equiv
_atom_site_adp_type
_atom_site_occupancy
_atom_site_site_symmetry_order
_atom_site_calc_flag
_atom_site_refinement_flags_posn
_atom_site_refinement_flags_adp
_atom_site_refinement_flags_occupancy
_atom_site_disorder_assembly
_atom_site_disorder_group
S5 S 0.0697(2) 0.4844(2) 0.3092(2) 0.0374(7) Uani 0.5 1 d . . P . .
B1 B -0.0295(8) 0.4261(9) 0.3335(8) 0.029(3) Uani 0.5 1 d . . P . .
C1 C 0.2159(4) 0.2782(5) 0.3653(5) 0.0423(17) Uani 1 1 d . . . . .
C2 C 0.1771(4) 0.2054(5) 0.3870(4) 0.0420(17) Uani 1 1 d . . . . .
C3 C 0.1931(5) 0.1505(5) 0.3199(6) 0.051(2) Uani 1 1 d . . . . .
C4 C 0.2393(4) 0.1909(5) 0.2579(5) 0.0479(19) Uani 1 1 d . . . . .
C5 C 0.2538(4) 0.2687(5) 0.2850(4) 0.0453(19) Uani 1 1 d . . . . .
C6 C 0.3090(5) 0.3296(7) 0.2428(7) 0.086(3) Uani 1 1 d . . . . .
H6A H 0.303322 0.379940 0.271296 0.130 Uiso 1 1 calc R U . . .
H6B H 0.291909 0.335491 0.185074 0.130 Uiso 1 1 calc R U . . .
H6C H 0.367253 0.312557 0.245066 0.130 Uiso 1 1 calc R U . . .
C7 C 0.2232(6) 0.3508(6) 0.4215(7) 0.076(3) Uani 1 1 d . . . . .
H7A H 0.174756 0.353359 0.458231 0.114 Uiso 1 1 calc R U . . .
H7B H 0.225196 0.398109 0.387293 0.114 Uiso 1 1 calc R U . . .
H7C H 0.274148 0.347193 0.454525 0.114 Uiso 1 1 calc R U . . .
C8 C 0.1365(6) 0.1895(8) 0.4704(6) 0.081(3) Uani 1 1 d . . . . .
H8A H 0.179282 0.173593 0.510173 0.121 Uiso 1 1 calc R U . . .
H8B H 0.095337 0.147528 0.464545 0.121 Uiso 1 1 calc R U . . .
H8C H 0.108892 0.237067 0.490038 0.121 Uiso 1 1 calc R U . . .
C9 C 0.1746(7) 0.0625(5) 0.3230(8) 0.093(4) Uani 1 1 d . . . . .
H9A H 0.181853 0.039926 0.267820 0.139 Uiso 1 1 calc R U . . .
H9B H 0.117198 0.054159 0.341508 0.139 Uiso 1 1 calc R U . . .
H9C H 0.213083 0.037085 0.361609 0.139 Uiso 1 1 calc R U . . .
C10 C 0.2778(7) 0.1494(8) 0.1834(6) 0.094(4) Uani 1 1 d . . . . .
H10A H 0.287607 0.187411 0.139144 0.141 Uiso 1 1 calc R U . . .
H10B H 0.239560 0.108751 0.163653 0.141 Uiso 1 1 calc R U . . .
H10C H 0.330720 0.125382 0.199559 0.141 Uiso 1 1 calc R U . . .
C11 C 0.0455(4) 0.3700(4) -0.0257(4) 0.0314(14) Uani 1 1 d . . . . .
C12 C 0.0725(4) 0.4367(4) 0.0215(4) 0.0300(14) Uani 1 1 d . . . . .
C13 C 0.000000 0.4798(5) 0.0493(5) 0.0296(19) Uani 1 2 d S T P . .
C14 C 0.000000 0.5574(6) 0.0954(7) 0.051(3) Uani 1 2 d S T P . .
H14A H -0.037181 0.594306 0.067354 0.076 Uiso 0.5 1 calc R U P . .
H14B H 0.056631 0.578794 0.096461 0.076 Uiso 0.5 1 calc R U P . .
H14C H -0.019450 0.549143 0.152101 0.076 Uiso 0.5 1 calc R U P . .
C15 C 0.1639(4) 0.4630(5) 0.0315(5) 0.050(2) Uani 1 1 d . . . . .
H15A H 0.200175 0.416951 0.033001 0.075 Uiso 1 1 calc R U . . .
H15B H 0.169939 0.492496 0.083062 0.075 Uiso 1 1 calc R U . . .
H15C H 0.179652 0.496365 -0.015194 0.075 Uiso 1 1 calc R U . . .
C16 C 0.0992(5) 0.3174(5) -0.0779(5) 0.052(2) Uani 1 1 d . . . . .
H16A H 0.114422 0.344568 -0.128988 0.079 Uiso 1 1 calc R U . . .
H16B H 0.068381 0.269593 -0.091344 0.079 Uiso 1 1 calc R U . . .
H16C H 0.149844 0.303764 -0.047284 0.079 Uiso 1 1 calc R U . . .
Nb1 Nb 0.09979(3) 0.25663(3) 0.26498(4) 0.02474(14) Uani 1 1 d . . . . .
Nb2 Nb 0.000000 0.34860(4) 0.12063(4) 0.02067(17) Uani 1 2 d S T P . .
S1 S 0.11492(10) 0.25594(9) 0.11547(11) 0.0333(4) Uani 1 1 d . . . . .
S2 S 0.10408(11) 0.40466(11) 0.22720(11) 0.0396(4) Uani 1 1 d . . . . .
S3 S 0.000000 0.31967(15) 0.37122(13) 0.0294(5) Uani 1 2 d S T P . .
S4 S 0.000000 0.15060(13) 0.27279(17) 0.0347(5) Uani 1 2 d S T P . .
Cl1 Cl 0.000000 -0.0799(11) 0.4504(10) 0.120(6) Uani 0.364(6) 2 d DS TU P A 1
Cl2 Cl -0.0821(12) -0.0058(10) 0.5855(10) 0.110(6) Uani 0.182(3) 1 d D U P A 1
C17 C 0.000000 -0.0711(19) 0.5609(17) 0.078(8) Uani 0.364(6) 2 d DS TU P A 1
Cl1' Cl 0.000000 0.0281(16) 0.609(2) 0.103(9) Uani 0.136(6) 2 d DS TU P B 2
Cl2' Cl -0.043(3) -0.063(2) 0.468(2) 0.077(8) Uani 0.068(3) 1 d D U P B 2
C17' C 0.000000 -0.068(3) 0.569(3) 0.083(10) Uani 0.136(6) 2 d DS TU P B 2

loop_
_atom_site_aniso_label
_atom_site_aniso_U_11
_atom_site_aniso_U_22
_atom_site_aniso_U_33
_atom_site_aniso_U_23
_atom_site_aniso_U_13
_atom_site_aniso_U_12
S5 0.0442(17) 0.0300(19) 0.0380(17) -0.0085(15) -0.0020(14) -0.0041(15)
B1 0.038(7) 0.022(7) 0.027(6) -0.005(5) -0.002(5) 0.000(5)
C1 0.032(3) 0.045(4) 0.050(4) -0.003(4) -0.020(3) 0.005(3)
C2 0.040(4) 0.047(5) 0.039(4) 0.011(3) -0.006(3) 0.013(3)
C3 0.047(4) 0.031(4) 0.075(5) 0.000(4) -0.031(4) 0.012(3)
C4 0.042(3) 0.069(6) 0.032(3) -0.005(4) -0.008(3) 0.028(3)
C5 0.029(3) 0.061(5) 0.045(5) 0.012(3) -0.007(3) 0.007(3)
C6 0.044(4) 0.115(9) 0.100(7) 0.043(7) -0.001(5) -0.013(5)
C7 0.072(6) 0.069(7) 0.088(7) -0.037(5) -0.039(5) 0.008(5)
C8 0.070(6) 0.121(10) 0.051(5) 0.041(6) -0.004(5) 0.018(6)
C9 0.102(8) 0.039(6) 0.138(10) 0.001(6) -0.050(8) 0.024(5)
C10 0.091(7) 0.132(11) 0.060(5) -0.012(6) 0.006(5) 0.075(7)
C11 0.036(3) 0.038(4) 0.020(3) 0.007(3) 0.004(2) 0.005(3)
C12 0.026(3) 0.038(4) 0.026(3) 0.009(3) 0.000(2) -0.006(3)
C13 0.030(4) 0.028(5) 0.031(4) 0.011(4) 0.000 0.000
C14 0.072(7) 0.020(5) 0.061(7) 0.008(5) 0.000 0.000
C15 0.031(3) 0.063(6) 0.057(5) 0.013(4) 0.005(3) -0.010(3)
C16 0.063(5) 0.061(5) 0.033(4) 0.007(4) 0.014(3) 0.019(4)
Nb1 0.0270(2) 0.0237(3) 0.0235(2) 0.0000(2) -0.0020(2) 0.00351(19)
Nb2 0.0209(3) 0.0225(4) 0.0185(3) 0.0007(3) 0.000 0.000
S1 0.0372(8) 0.0367(9) 0.0261(8) -0.0005(8) 0.0025(7) 0.0138(6)
S2 0.0551(10) 0.0260(10) 0.0376(9) 0.0037(7) -0.0209(7) -0.0074(8)
S3 0.0361(11) 0.0313(12) 0.0209(9) -0.0024(9) 0.000 0.000
S4 0.0384(11) 0.0236(12) 0.0420(12) 0.0012(11) 0.000 0.000
Cl1 0.136(13) 0.109(11) 0.116(11) 0.040(9) 0.000 0.000
Cl2 0.148(12) 0.073(9) 0.109(11) 0.064(9) 0.042(9) 0.071(9)
C17 0.094(13) 0.061(13) 0.078(13) 0.034(11) 0.000 0.000
Cl1' 0.163(19) 0.047(13) 0.099(16) 0.034(13) 0.000 0.000
Cl2' 0.075(14) 0.072(13) 0.084(13) 0.036(12) -0.022(12) 0.007(12)
C17' 0.096(15) 0.071(15) 0.082(15) 0.027(14) 0.000 0.000

loop_
_atom_type_symbol
_atom_type_description
_atom_type_scat_dispersion_real
_atom_type_scat_dispersion_imag
_atom_type_scat_source
C C 0.0033 0.0016 'International Tables Vol C Tables 4.2.6.8 and 6.1.1.4'
H H 0.0000 0.0000 'International Tables Vol C Tables 4.2.6.8 and 6.1.1.4'
B B 0.0013 0.0007 'International Tables Vol C Tables 4.2.6.8 and 6.1.1.4'
S S 0.1246 0.1234 'International Tables Vol C Tables 4.2.6.8 and 6.1.1.4'
Nb Nb -2.0727 0.6215 'International Tables Vol C Tables 4.2.6.8 and 6.1.1.4'
Cl Cl 0.1484 0.1585 'International Tables Vol C Tables 4.2.6.8 and 6.1.1.4'

loop_
_geom_angle_atom_site_label_1
_geom_angle_atom_site_label_2
_geom_angle_atom_site_label_3
_geom_angle
_geom_angle_site_symmetry_1
_geom_angle_site_symmetry_3
B1 S5 S2 90.7(4) . .
S5 B1 S3 110.0(7) . .
S5 B1 S2 113.0(6) . 4
S3 B1 S2 103.0(6) . 4
C2 C1 C5 107.8(7) . .
C2 C1 C7 125.9(8) . .
C5 C1 C7 126.0(8) . .
C2 C1 Nb1 73.0(4) . .
C5 C1 Nb1 73.3(4) . .
C7 C1 Nb1 123.9(5) . .
C1 C2 C3 107.4(7) . .
C1 C2 C8 123.8(8) . .
C3 C2 C8 128.4(8) . .
C1 C2 Nb1 73.6(4) . .
C3 C2 Nb1 73.9(4) . .
C8 C2 Nb1 123.6(5) . .
C4 C3 C2 107.8(7) . .
C4 C3 C9 126.7(9) . .
C2 C3 C9 124.9(9) . .
C4 C3 Nb1 73.2(4) . .
C2 C3 Nb1 72.2(4) . .
C9 C3 Nb1 127.2(5) . .
C5 C4 C3 108.7(6) . .
C5 C4 C10 127.8(9) . .
C3 C4 C10 122.7(9) . .
C5 C4 Nb1 73.3(4) . .
C3 C4 Nb1 73.7(4) . .
C10 C4 Nb1 127.2(5) . .
C4 C5 C1 108.3(7) . .
C4 C5 C6 126.5(8) . .
C1 C5 C6 124.8(8) . .
C4 C5 Nb1 73.8(4) . .
C1 C5 Nb1 73.1(4) . .
C6 C5 Nb1 124.8(5) . .
C5 C6 H6A 109.5 . .
C5 C6 H6B 109.5 . .
H6A C6 H6B 109.5 . .
C5 C6 H6C 109.5 . .
H6A C6 H6C 109.5 . .
H6B C6 H6C 109.5 . .
C1 C7 H7A 109.5 . .
C1 C7 H7B 109.5 . .
H7A C7 H7B 109.5 . .
C1 C7 H7C 109.5 . .
H7A C7 H7C 109.5 . .
H7B C7 H7C 109.5 . .
C2 C8 H8A 109.5 . .
C2 C8 H8B 109.5 . .
H8A C8 H8B 109.5 . .
C2 C8 H8C 109.5 . .
H8A C8 H8C 109.5 . .
H8B C8 H8C 109.5 . .
C3 C9 H9A 109.5 . .
C3 C9 H9B 109.5 . .
H9A C9 H9B 109.5 . .
C3 C9 H9C 109.5 . .
H9A C9 H9C 109.5 . .
H9B C9 H9C 109.5 . .
C4 C10 H10A 109.5 . .
C4 C10 H10B 109.5 . .
H10A C10 H10B 109.5 . .
C4 C10 H10C 109.5 . .
H10A C10 H10C 109.5 . .
H10B C10 H10C 109.5 . .
C12 C11 C11 107.5(4) . 4
C12 C11 C16 126.8(6) . .
C11 C11 C16 125.0(4) 4 .
C12 C11 Nb2 72.6(3) . .
C11 C11 Nb2 73.07(14) 4 .
C16 C11 Nb2 127.6(5) . .
C11 C12 C13 109.0(5) . .
C11 C12 C15 125.0(6) . .
C13 C12 C15 125.7(7) . .
C11 C12 Nb2 73.9(3) . .
C13 C12 Nb2 74.4(4) . .
C15 C12 Nb2 123.5(4) . .
C12 C13 C12 106.9(8) 4 .
C12 C13 C14 126.5(4) 4 .
C12 C13 C14 126.5(4) . .
C12 C13 Nb2 72.0(4) 4 .
C12 C13 Nb2 72.0(4) . .
C14 C13 Nb2 123.4(6) . .
C13 C14 H14A 109.5 . .
C13 C14 H14B 109.5 . .
H14A C14 H14B 109.5 . .
C13 C14 H14C 109.5 . .
H14A C14 H14C 109.5 . .
H14B C14 H14C 109.5 . .
C13 C14 H14A 109.5(19) . 4
H14A C14 H14A 75.1 . 4
H14B C14 H14A 37.2 . 4
H14C C14 H14A 136.2 . 4
C13 C14 H14B 109.5(7) . 4
H14A C14 H14B 37.2 . 4
H14B C14 H14B 136.2 . 4
H14C C14 H14B 75.1 . 4
H14A C14 H14B 109.5 4 4
C13 C14 H14C 109.5(13) . 4
H14A C14 H14C 136.2 . 4
H14B C14 H14C 75.1 . 4
H14C C14 H14C 37.2 . 4
H14A C14 H14C 109.5 4 4
H14B C14 H14C 109.5 4 4
C12 C15 H15A 109.5 . .
C12 C15 H15B 109.5 . .
H15A C15 H15B 109.5 . .
C12 C15 H15C 109.5 . .
H15A C15 H15C 109.5 . .
H15B C15 H15C 109.5 . .
C11 C16 H16A 109.5 . .
C11 C16 H16B 109.5 . .
H16A C16 H16B 109.5 . .
C11 C16 H16C 109.5 . .
H16A C16 H16C 109.5 . .
H16B C16 H16C 109.5 . .
S4 Nb1 S1 96.56(8) . .
S4 Nb1 C2 91.41(19) . .
S1 Nb1 C2 137.52(17) . .
S4 Nb1 C1 124.7(2) . .
S1 Nb1 C1 124.96(19) . .
C2 Nb1 C1 33.4(3) . .
S4 Nb1 C5 135.1(2) . .
S1 Nb1 C5 91.76(17) . .
C2 Nb1 C5 55.6(2) . .
C1 Nb1 C5 33.6(2) . .
S4 Nb1 C4 104.9(2) . .
S1 Nb1 C4 82.12(17) . .
C2 Nb1 C4 55.6(2) . .
C1 Nb1 C4 55.2(2) . .
C5 Nb1 C4 32.9(3) . .
S4 Nb1 C3 80.54(19) . .
S1 Nb1 C3 106.8(2) . .
C2 Nb1 C3 33.8(3) . .
C1 Nb1 C3 55.4(3) . .
C5 Nb1 C3 54.9(3) . .
C4 Nb1 C3 33.0(3) . .
S4 Nb1 S3 82.38(7) . .
S1 Nb1 S3 136.54(6) . .
C2 Nb1 S3 85.83(17) . .
C1 Nb1 S3 88.18(19) . .
C5 Nb1 S3 119.44(19) . .
C4 Nb1 S3 140.39(17) . .
C3 Nb1 S3 115.7(2) . .
S4 Nb1 S2 139.18(6) . .
S1 Nb1 S2 76.61(6) . .
C2 Nb1 S2 121.0(2) . .
C1 Nb1 S2 89.43(19) . .
C5 Nb1 S2 85.6(2) . .
C4 Nb1 S2 113.6(2) . .
C3 Nb1 S2 140.20(19) . .
S3 Nb1 S2 76.57(7) . .
S4 Nb1 Nb1 48.60(4) . 4
S1 Nb1 Nb1 95.73(4) . 4
C2 Nb1 Nb1 119.85(17) . 4
C1 Nb1 Nb1 138.22(18) . 4
C5 Nb1 Nb1 171.16(19) . 4
C4 Nb1 Nb1 153.2(2) . 4
C3 Nb1 Nb1 126.5(2) . 4
S3 Nb1 Nb1 51.72(3) . 4
S2 Nb1 Nb1 91.52(4) . 4
S4 Nb1 Nb2 94.23(5) . .
S1 Nb1 Nb2 48.24(4) . .
C2 Nb1 Nb2 171.31(19) . .
C1 Nb1 Nb2 140.00(19) . .
C5 Nb1 Nb2 122.81(17) . .
C4 Nb1 Nb2 128.72(18) . .
C3 Nb1 Nb2 154.1(2) . .
S3 Nb1 Nb2 88.37(4) . .
S2 Nb1 Nb2 51.12(4) . .
Nb1 Nb1 Nb2 60.373(11) 4 .
S1 Nb2 S1 98.62(9) . 4
S1 Nb2 C12 91.00(16) . .
S1 Nb2 C12 136.54(15) 4 .
S1 Nb2 C12 136.54(15) . 4
S1 Nb2 C12 91.00(16) 4 4
C12 Nb2 C12 55.7(3) . 4
S1 Nb2 C11 80.89(15) . .
S1 Nb2 C11 106.46(16) 4 .
C12 Nb2 C11 33.5(2) . .
C12 Nb2 C11 55.81(19) 4 .
S1 Nb2 C11 106.46(16) . 4
S1 Nb2 C11 80.89(15) 4 4
C12 Nb2 C11 55.81(19) . 4
C12 Nb2 C11 33.5(2) 4 4
C11 Nb2 C11 33.9(3) . 4
S1 Nb2 C13 124.27(9) . .
S1 Nb2 C13 124.26(9) 4 .
C12 Nb2 C13 33.59(19) . .
C12 Nb2 C13 33.58(19) 4 .
C11 Nb2 C13 55.8(2) . .
C11 Nb2 C13 55.8(2) 4 .
S1 Nb2 S2 138.94(6) . 4
S1 Nb2 S2 76.96(6) 4 4
C12 Nb2 S2 120.53(17) . 4
C12 Nb2 S2 84.51(14) 4 4
C11 Nb2 S2 139.90(15) . 4
C11 Nb2 S2 112.87(15) 4 4
C13 Nb2 S2 88.64(16) . 4
S1 Nb2 S2 76.96(6) . .
S1 Nb2 S2 138.95(6) 4 .
C12 Nb2 S2 84.51(14) . .
C12 Nb2 S2 120.53(17) 4 .
C11 Nb2 S2 112.87(15) . .
C11 Nb2 S2 139.90(15) 4 .
C13 Nb2 S2 88.64(16) . .
S2 Nb2 S2 80.49(9) 4 .
S1 Nb2 Nb1 94.81(5) . 4
S1 Nb2 Nb1 48.25(4) 4 4
C12 Nb2 Nb1 171.71(16) . 4
C12 Nb2 Nb1 121.85(14) 4 4
C11 Nb2 Nb1 153.73(16) . 4
C11 Nb2 Nb1 127.50(14) 4 4
C13 Nb2 Nb1 139.61(13) . 4
S2 Nb2 Nb1 51.62(4) 4 4
S2 Nb2 Nb1 91.02(5) . 4
S1 Nb2 Nb1 48.25(4) . .
S1 Nb2 Nb1 94.81(5) 4 .
C12 Nb2 Nb1 121.85(14) . .
C12 Nb2 Nb1 171.70(16) 4 .
C11 Nb2 Nb1 127.50(14) . .
C11 Nb2 Nb1 153.73(16) 4 .
C13 Nb2 Nb1 139.61(13) . .
S2 Nb2 Nb1 91.02(5) 4 .
S2 Nb2 Nb1 51.61(4) . .
Nb1 Nb2 Nb1 59.25(2) 4 .
Nb2 S1 Nb1 83.51(5) . .
S5 S2 B1 35.2(4) . 4
S5 S2 Nb2 121.48(13) . .
B1 S2 Nb2 103.9(4) 4 .
S5 S2 Nb1 120.24(14) . .
B1 S2 Nb1 87.9(4) 4 .
Nb2 S2 Nb1 77.27(5) . .
B1 S3 B1 27.7(8) 4 .
B1 S3 Nb1 91.7(4) 4 .
B1 S3 Nb1 109.1(4) . .
B1 S3 Nb1 109.1(4) 4 4
B1 S3 Nb1 91.7(4) . 4
Nb1 S3 Nb1 76.56(6) . 4
Nb1 S4 Nb1 82.80(7) 4 .
Cl2 C17 Cl2 96(2) 4 .
Cl2 C17 Cl1 106.1(13) 4 .
Cl2 C17 Cl1 106.1(13) . .
Cl2' Cl2' C17' 67.1(17) 4 .
Cl1' C17' Cl2' 107(2) . .

loop_
_geom_bond_atom_site_label_1
_geom_bond_atom_site_label_2
_geom_bond_distance
_geom_bond_site_symmetry_2
S5 B1 1.880(14) .
S5 S2 1.941(4) .
B1 S3 1.937(15) .
B1 S2 2.086(13) 4
C1 C2 1.406(11) .
C1 C5 1.416(10) .
C1 C7 1.513(11) .
C1 Nb1 2.449(6) .
C2 C3 1.428(11) .
C2 C8 1.492(11) .
C2 Nb1 2.441(6) .
C3 C4 1.399(12) .
C3 C9 1.504(11) .
C3 Nb1 2.464(7) .
C4 C5 1.391(11) .
C4 C10 1.499(11) .
C4 Nb1 2.457(6) .
C5 C6 1.498(12) .
C5 Nb1 2.452(7) .
C6 H6A 0.9600 .
C6 H6B 0.9600 .
C6 H6C 0.9600 .
C7 H7A 0.9600 .
C7 H7B 0.9600 .
C7 H7C 0.9600 .
C8 H8A 0.9600 .
C8 H8B 0.9600 .
C8 H8C 0.9600 .
C9 H9A 0.9600 .
C9 H9B 0.9600 .
C9 H9C 0.9600 .
C10 H10A 0.9600 .
C10 H10B 0.9600 .
C10 H10C 0.9600 .
C11 C12 1.410(9) .
C11 C11 1.430(12) 4
C11 C16 1.475(9) .
C11 Nb2 2.456(6) .
C12 C13 1.419(9) .
C12 C15 1.512(8) .
C12 Nb2 2.440(6) .
C13 C14 1.492(14) .
C13 Nb2 2.471(9) .
C14 H14A 0.9600 .
C14 H14B 0.9600 .
C14 H14C 0.9600 .
C14 H14A 0.96(9) 4
C14 H14B 0.96(3) 4
C14 H14C 0.96(6) 4
C15 H15A 0.9600 .
C15 H15B 0.9600 .
C15 H15C 0.9600 .
C16 H16A 0.9600 .
C16 H16B 0.9600 .
C16 H16C 0.9600 .
Nb1 S4 2.3732(16) .
Nb1 S1 2.3840(18) .
Nb1 S3 2.5336(18) .
Nb1 S2 2.5514(18) .
Nb1 Nb1 3.1390(9) 4
Nb1 Nb2 3.1750(9) .
Nb2 S1 2.3837(15) .
Nb2 S1 2.3837(15) 4
Nb2 S2 2.5337(17) 4
Nb2 S2 2.5337(17) .
Cl1 C17 1.76(2) .
Cl2 C17 1.74(2) .
Cl1' C17' 1.73(3) .
Cl2' Cl2' 1.35(9) 4
Cl2' C17' 1.74(3) .

loop_
_geom_torsion_atom_site_label_1
_geom_torsion_atom_site_label_2
_geom_torsion_atom_site_label_3
_geom_torsion_atom_site_label_4
_geom_torsion
_geom_torsion_site_symmetry_1
_geom_torsion_site_symmetry_4
S2 S5 B1 S3 58.1(5) . .
S2 S5 B1 S2 -56.5(6) . 4
C5 C1 C2 C3 1.3(8) . .
C7 C1 C2 C3 -173.4(7) . .
Nb1 C1 C2 C3 66.8(5) . .
C5 C1 C2 C8 174.7(6) . .
C7 C1 C2 C8 0.1(11) . .
Nb1 C1 C2 C8 -119.8(7) . .
C5 C1 C2 Nb1 -65.5(5) . .
C7 C1 C2 Nb1 119.9(7) . .
C1 C2 C3 C4 -1.4(8) . .
C8 C2 C3 C4 -174.5(7) . .
Nb1 C2 C3 C4 65.1(5) . .
C1 C2 C3 C9 170.1(7) . .
C8 C2 C3 C9 -2.9(12) . .
Nb1 C2 C3 C9 -123.3(7) . .
C1 C2 C3 Nb1 -66.6(5) . .
C8 C2 C3 Nb1 120.4(7) . .
C2 C3 C4 C5 1.1(8) . .
C9 C3 C4 C5 -170.3(7) . .
Nb1 C3 C4 C5 65.5(5) . .
C2 C3 C4 C10 171.4(7) . .
C9 C3 C4 C10 0.1(11) . .
Nb1 C3 C4 C10 -124.1(7) . .
C2 C3 C4 Nb1 -64.4(5) . .
C9 C3 C4 Nb1 124.2(8) . .
C3 C4 C5 C1 -0.3(7) . .
C10 C4 C5 C1 -170.0(7) . .
Nb1 C4 C5 C1 65.5(5) . .
C3 C4 C5 C6 172.6(7) . .
C10 C4 C5 C6 2.8(12) . .
Nb1 C4 C5 C6 -121.6(7) . .
C3 C4 C5 Nb1 -65.8(5) . .
C10 C4 C5 Nb1 124.5(8) . .
C2 C1 C5 C4 -0.6(7) . .
C7 C1 C5 C4 174.0(7) . .
Nb1 C1 C5 C4 -65.9(5) . .
C2 C1 C5 C6 -173.6(7) . .
C7 C1 C5 C6 1.0(11) . .
Nb1 C1 C5 C6 121.1(7) . .
C2 C1 C5 Nb1 65.3(5) . .
C7 C1 C5 Nb1 -120.1(7) . .
C11 C11 C12 C13 -1.5(6) 4 .
C16 C11 C12 C13 168.9(7) . .
Nb2 C11 C12 C13 -66.7(5) . .
C11 C11 C12 C15 -174.8(5) 4 .
C16 C11 C12 C15 -4.4(10) . .
Nb2 C11 C12 C15 120.0(6) . .
C11 C11 C12 Nb2 65.25(15) 4 .
C16 C11 C12 Nb2 -124.4(7) . .
C11 C12 C13 C12 2.3(9) . 4
C15 C12 C13 C12 175.6(4) . 4
Nb2 C12 C13 C12 -64.0(5) . 4
C11 C12 C13 C14 -175.0(8) . .
C15 C12 C13 C14 -1.7(12) . .
Nb2 C12 C13 C14 118.6(9) . .
C11 C12 C13 Nb2 66.3(4) . .
C15 C12 C13 Nb2 -120.4(6) . .
Cl2' Cl2' C17' Cl1' 97.4(12) 4 .
